data_1537279
loop_
_publ_author_name
'du Peloux, C.'
'Dolbecq, A.'
'Riviere, E.'
'Mialane, P.'
'Secheresse, F.'
'Marrot, J.'

_publ_section_title
;
 A new family of layered molybdenum(V) cobalto-phosphates built up of (H14
 (Mo16 O32) Co16 (P O4)24 (H2 O)20)(10-) wheels
;
_journal_name_full 'Angew. Chem. Int. ed.'
_journal_page_first 2455
_journal_page_last 2457
_journal_volume 40
_journal_year 2001
_chemical_formula_sum 'Co19 H112 Mo16 Na4 O177 P24'
_chemical_name_systematic
;
((Mo2 O4)8 (H P O4)14 (P O4)10 (Co19 Na4 (H2 O)34)) (H2 O)15
;
_space_group_IT_number 14
_symmetry_space_group_name_Hall '-P 2yn'
_symmetry_space_group_name_H-M 'P 1 21/n 1'
_cell_angle_alpha 90
_cell_angle_beta 98.539
_cell_angle_gamma 90
_cell_formula_units_Z 2
_cell_length_a 15.7711
_cell_length_b 17.0194
_cell_length_c 30.2699
_cell_volume 8034.821
_citation_journal_id_ASTM ACIEF5
_cod_data_source_file duPeloux_ACIEF5_2001_88.cif
_cod_data_source_block H112Co19Mo16Na4O177P24
_cod_original_cell_volume 8034.82
_cod_original_sg_symbol_Hall '-P 2ybc (x-z,y,z)'
_cod_original_formula_sum 'H112 Co19 Mo16 Na4 O177 P24'
_cod_database_code 1537279

loop_
_symmetry_equiv_pos_as_xyz
x,y,z
-x+1/2,y+1/2,-z+1/2
-x,-y,-z
x-1/2,-y-1/2,z-1/2

loop_
_atom_site_label
_atom_site_type_symbol
_atom_site_fract_x
_atom_site_fract_y
_atom_site_fract_z
_atom_site_occupancy
_atom_site_U_iso_or_equiv
Co4 Co+2 0.30257 -0.16489 -0.18999 1 0.0
O88 O-2 0.5563 -0.5049 -0.087 1 0.0
O67 O-2 0.2045 -0.1728 -0.2464 1 0.0
O63 O-2 0.3664 -0.4859 -0.0638 1 0.0
O4 O-2 0.3292 0.01 0.3772 0.5 0.0
O42 O-2 0.2788 -0.1997 0.0127 1 0.0
Co9 Co+2 0.45524 -0.29307 -0.14851 1 0.0
P14 P+5 0.3067 -0.1974 -0.0439 0.33 0.0
O46 O-2 0.6283 0.302 0.2628 1 0.0
P13 P+5 0.4055 0.013 0.1349 0.33 0.0
O85 O-2 0.7095 -0.1861 0.0371 0.25 0.0
P12 P+5 0.3439 -0.1909 -0.08513 0.67 0.0
O3 O-2 0.1225 0.1018 0.1735 1 0.0
O27 O-2 0.2706 0.0674 0.2308 1 0.0
O55 O-2 0.211 -0.4159 -0.0598 1 0.0
O2 O-2 0.1455 0.1664 0.0819 1 0.0
O69 O-2 0.5226 -0.3581 0.1036 1 0.0
O15 O-2 0.146 -0.0753 0.017 1 0.0
Mo6 Mo+5 0.40973 -0.11606 0.22356 1 0.0
O62 O-2 0.4832 0.0797 0.0505 1 0.0
O74 O-2 0.4896 -0.408 -0.1654 1 0.0
O76 O-2 0.3901 -0.0228 0.2657 1 0.0
P9 P+5 0.2506 -0.3525 -0.17699 1 0.0
O18 O-2 0.0612 -0.3518 0.0505 1 0.0
O95 O-2 0.73 -0.421 -0.0024 0.5 0.0
O35 O-2 0.7464 -0.0113 0.13 1 0.0
O93 O-2 0.7468 -0.2434 0.1518 0.5 0.0
Co7 Co+2 0.54941 0.05466 0.22082 1 0.0
Co8 Co+2 0.13417 -0.18997 -0.00724 1 0.0
O94 O-2 0.453 -0.3455 0.2475 0.5 0.0
Co3 Co+2 0.15766 -0.10576 0.08699 1 0.0
O96 O-2 0.6969 -0.4048 -0.1475 0.5 0.0
Mo3 Mo+5 0.52176 -0.1475 0.17029 1 0.0
O16 O-2 0.1823 -0.0031 -0.0513 1 0.0
Na1 Na+1 -0.0405 -0.3394 -0.0091 0.5 0.0
O11 O-2 0.5207 -0.2131 0.1123 1 0.0
O44 O-2 0.3369 -0.0302 0.1645 1 0.0
O89 O-2 0.1414 0.2769 0.1598 1 0.0
O60 O-2 0.2078 -0.3079 0.0909 1 0.0
O87 O-2 -0.0138 -0.4381 0.0986 1 0.0
O13 O-2 0.0561 0.0395 -0.0146 1 0.0
O22 O-2 0.5733 -0.2606 -0.0389 1 0.0
O8 O-2 0.3804 -0.286 0.0873 1 0.0
Mo7 Mo+5 0.21103 0.05055 0.16692 1 0.0
O57 O-2 0.2288 -0.4063 -0.218 1 0.0
O24 O-2 0.3969 -0.1827 -0.1288 1 0.0
Na4 Na+1 0.0532 -0.5479 0.0861 1 0.0
O56 O-2 0.4509 -0.1744 0.2662 1 0.0
O5 O-2 0.5099 -0.0563 0.2099 1 0.0
O90 O-2 0.6842 0.0596 0.3772 0.5 0.0
O66 O-2 0.3222 -0.2923 -0.1845 1 0.0
O32 O-2 0.6245 -0.0877 0.1494 1 0.0
O75 O-2 0.5226 -0.0949 0.0441 1 0.0
O37 O-2 0.285 -0.1445 0.2251 1 0.0
O80 O-2 0.1015 -0.5386 0.0164 0.5 0.0
O31 O-2 0.0827 -0.0343 -0.1344 1 0.0
O33 O-2 0.1668 -0.0534 0.1924 1 0.0
O50 O-2 0.4983 0.2567 0.2094 1 0.0
Mo4 Mo+5 0.17386 -0.07596 -0.10759 1 0.0
O6 O-2 0.3545 -0.3508 -0.0092 1 0.0
Na3 Na+1 0.6854 -0.0832 0.0686 0.25 0.0
O51 O-2 0.6877 -0.1825 -0.063 1 0.0
O10 O-2 0.0294 -0.082 0.0984 1 0.0
Mo1 Mo+5 0.23043 0.10425 0.08787 1 0.0
O43 O-2 0.7635 -0.0743 0.2045 1 0.0
O9 O-2 0.2735 -0.2591 -0.0874 1 0.0
O64 O-2 0.1647 -0.3105 -0.01 1 0.0
O21 O-2 0.4861 0.0902 0.1548 1 0.0
O86 O-2 0.905 -0.1712 0.1356 0.25 0.0
O25 O-2 0.2852 -0.4034 -0.1361 1 0.0
O49 O-2 0.4264 0.1052 0.2316 1 0.0
O14 O-2 0.1071 -0.2081 0.0577 1 0.0
Co1 Co+2 0.5 0 0 1 0.0
O61 O-2 0.038 -0.2081 -0.1555 1 0.0
O99 O-2 0.6536 -0.4487 0.1756 0.5 0.0
O77 O-2 0.4553 -0.0647 0.1194 1 0.0
O19 O-2 0.2086 0.0627 0.0214 1 0.0
P5 P+5 0.5622 0.2319 0.25043 1 0.0
O1 O-2 0.3415 0.0267 0.0876 1 0.0
O78 O-2 0.3004 -0.1121 -0.0737 1 0.0
O70 O-2 0.6869 -0.3294 -0.0736 1 0.0
O45 O-2 0.5259 0.216 0.2933 1 0.0
O20 O-2 0.2978 -0.1249 0.0882 1 0.0
Mo5 Mo+5 0.13472 -0.22344 -0.12656 1 0.0
Co5 Co+2 0.27886 -0.32228 0.03709 1 0.0
P6 P+5 0.1131 -0.2865 0.08266 1 0.0
O82 O-2 -0.1337 -0.2702 0.022 0.5 0.0
O58 O-2 0.5784 -0.2476 -0.122 1 0.0
P2 P+5 0.3618 0.0634 0.25708 1 0.0
O39 O-2 0.1332 -0.1891 0.2152 1 0.0
Mo8 Mo+5 0.33422 -0.39247 -0.07013 1 0.0
O47 O-2 0.3157 0.2677 0.2003 1 0.0
P4 P+5 0.1983 -0.138 0.19436 1 0.0
O98 O-2 0.6874 -0.3352 0.0581 0.5 0.0
O52 O-2 -0.0018 -0.1978 -0.0216 1 0.0
O91 O-2 0.6676 -0.3826 0.1257 0.5 0.0
O97 O-2 0.795 -0.3707 0.1864 0.5 0.0
O68 O-2 0.5841 -0.2108 0.2039 1 0.0
Co2 Co+2 0.39804 0.18421 0.17777 1 0.0
O7 O-2 0.4326 -0.3399 -0.0892 1 0.0
O73 O-2 0.6321 0.022 0.0045 1 0.0
Na2 Na+1 0.9077 -0.0697 0.1987 0.25 0.0
O34 O-2 0.0984 -0.3169 -0.0918 1 0.0
P8 P+5 0.1486 0.0051 -0.00619 1 0.0
O29 O-2 0.3597 0.1047 0.3024 1 0.0
O92 O-2 0.6562 -0.4793 -0.2068 0.5 0.0
O36 O-2 0.2884 0.1295 0.1482 1 0.0
O83 O-2 0.1189 0.3459 0.074 0.5 0.0
O23 O-2 0.6117 0.1608 0.2356 1 0.0
O54 O-2 0.0655 -0.2848 0.1229 1 0.0
O72 O-2 0.0637 -0.4211 -0.0388 1 0.0
P10 P+5 0.1337 -0.3667 -0.05028 1 0.0
O81 O-2 0.0966 -0.0514 -0.2541 0.25 0.0
O12 O-2 0.2062 -0.1482 -0.1538 1 0.0
O30 O-2 0.2047 -0.1678 0.1469 1 0.0
P3 P+5 0.6312 -0.255 -0.07537 1 0.0
O17 O-2 0.1331 -0.1613 -0.0725 1 0.0
O84 O-2 0.5247 -0.4374 -0.2584 0.25 0.0
P11 P+5 0.3546 -0.0524 0.11469 0.67 0.0
Co10 Co+2 0.41297 0.21012 0.31209 1 0.0
O40 O-2 0.1702 -0.3071 -0.1685 1 0.0
Mo2 Mo+5 0.46837 -0.32425 -0.02426 1 0.0
O79 O-2 -0.0044 -0.565 0.1512 0.5 0.0
O71 O-2 0.3035 -0.3228 0.1812 1 0.0
P7 P+5 0.697 -0.0299 0.16823 1 0.0
O48 O-2 0.1816 0.0053 0.1073 1 0.0
O41 O-2 0.5253 -0.4062 -0.01 1 0.0
O65 O-2 0.2753 -0.4425 0.0557 1 0.0
O26 O-2 0.3373 -0.0416 -0.1896 1 0.0
Co6 Co+2 0.30456 -0.23781 0.13083 1 0.0
O53 O-2 0.408 -0.2069 -0.0407 1 0.0
O59 O-2 0.4944 -0.2669 0.0378 1 0.0
P1 P+5 0.4783 -0.2824 0.08604 1 0.0
O38 O-2 0.6034 0.0159 0.2847 1 0.0
O28 O-2 0.4042 -0.1866 0.1724 1 0.0
